data_7201281
loop_
_publ_author_name
'Thu\'ery, Pierre'

_publ_section_title
;
 Structural variability in uranyl--lanthanide heterometallic complexes
 with DOTA and oxalato ligands
;
_journal_issue 11
_journal_name_full CrystEngComm
_journal_page_first 2319
_journal_paper_doi 10.1039/b907392b
_journal_volume 11
_journal_year 2009
_chemical_formula_sum 'C38 H64 Gd2 N8 O44 U4'
_chemical_formula_weight 2603.59
_space_group_IT_number 15
_symmetry_cell_setting monoclinic
_symmetry_space_group_name_Hall '-C 2yc'
_symmetry_space_group_name_H-M 'C 1 2/c 1'
_atom_sites_solution_hydrogens geom
_atom_sites_solution_primary direct
_atom_sites_solution_secondary difmap
_audit_creation_method SHELXL-97
_cell_angle_alpha 90.00
_cell_angle_beta 115.999(2)
_cell_angle_gamma 90.00
_cell_formula_units_Z 4
_cell_length_a 43.698(2)
_cell_length_b 8.3956(3)
_cell_length_c 19.4670(8)
_cell_measurement_reflns_used 150622
_cell_measurement_temperature 100(2)
_cell_measurement_theta_max 25.68
_cell_measurement_theta_min 2.94
_cell_volume 6419.1(5)
_computing_cell_refinement 'HKL2000 (Otwinowski & Minor, 1997)'
_computing_data_collection 'COLLECT (Nonius, 1998)'
_computing_data_reduction 'HKL2000 (Otwinowski & Minor, 1997)'
_computing_molecular_graphics 'SHELXTL (Sheldrick, 1999)'
_computing_publication_material 'SHELXTL (Sheldrick, 1999); PLATON (Spek, 2003)'
_computing_structure_refinement 'SHELXL-97 (Sheldrick, 1997)'
_computing_structure_solution 'SHELXS-97 (Sheldrick, 1997)'
_diffrn_ambient_temperature 100(2)
_diffrn_measured_fraction_theta_full 0.995
_diffrn_measured_fraction_theta_max 0.995
_diffrn_measurement_device_type 'Nonius Kappa-CCD area-detector diffractometer'
_diffrn_measurement_method 'two \f and eight \w scans with 2\% steps (540 frames)'
_diffrn_radiation_monochromator graphite
_diffrn_radiation_source 'fine-focus sealed tube'
_diffrn_radiation_type MoK\a
_diffrn_radiation_wavelength 0.71073
_diffrn_reflns_av_R_equivalents 0.0379
_diffrn_reflns_av_sigmaI/netI 0.0406
_diffrn_reflns_limit_h_max 53
_diffrn_reflns_limit_h_min -53
_diffrn_reflns_limit_k_max 10
_diffrn_reflns_limit_k_min -10
_diffrn_reflns_limit_l_max 23
_diffrn_reflns_limit_l_min -23
_diffrn_reflns_number 150622
_diffrn_reflns_theta_full 25.68
_diffrn_reflns_theta_max 25.68
_diffrn_reflns_theta_min 2.94
_diffrn_standards_decay_% 0
_diffrn_standards_interval_time 0
_diffrn_standards_number 0
_exptl_absorpt_coefficient_mu 12.205
_exptl_absorpt_correction_T_max 0.614
_exptl_absorpt_correction_T_min 0.408
_exptl_absorpt_correction_type multi-scan
_exptl_absorpt_process_details 'SCALEPACK (Otwinowski & Minor, 1997)'
_exptl_crystal_colour 'translucent light yellow'
_exptl_crystal_density_diffrn 2.694
_exptl_crystal_density_method 'not measured'
_exptl_crystal_description platelet
_exptl_crystal_F_000 4784
_exptl_crystal_size_max 0.11
_exptl_crystal_size_mid 0.08
_exptl_crystal_size_min 0.04
_refine_diff_density_max 4.565
_refine_diff_density_min -2.393
_refine_diff_density_rms 0.253
_refine_ls_extinction_method none
_refine_ls_goodness_of_fit_ref 1.058
_refine_ls_hydrogen_treatment constr
_refine_ls_matrix_type full
_refine_ls_number_parameters 479
_refine_ls_number_reflns 6060
_refine_ls_number_restraints 24
_refine_ls_restrained_S_all 1.085
_refine_ls_R_factor_all 0.0564
_refine_ls_R_factor_gt 0.0452
_refine_ls_shift/su_max 0.002
_refine_ls_shift/su_mean 0.000
_refine_ls_structure_factor_coef Fsqd
_refine_ls_weighting_details 'calc w=1/[\s^2^(Fo^2^)+(0.0644P)^2^+131.1216P] where P=(Fo^2^+2Fc^2^)/3'
_refine_ls_weighting_scheme calc
_refine_ls_wR_factor_gt 0.1166
_refine_ls_wR_factor_ref 0.1222
_reflns_number_gt 5057
_reflns_number_total 6060
_reflns_threshold_expression >2sigma(I)
_cod_data_source_file b907392b.txt
_cod_data_source_block 3
_cod_original_sg_symbol_H-M 'C 2/c'
_cod_database_code 7201281

loop_
_symmetry_equiv_pos_as_xyz
'x, y, z'
'-x, y, -z+1/2'
'x+1/2, y+1/2, z'
'-x+1/2, y+1/2, -z+1/2'
'-x, -y, -z'
'x, -y, z-1/2'
'-x+1/2, -y+1/2, -z'
'x+1/2, -y+1/2, z-1/2'

loop_
_atom_site_label
_atom_site_type_symbol
_atom_site_fract_x
_atom_site_fract_y
_atom_site_fract_z
_atom_site_U_iso_or_equiv
_atom_site_adp_type
_atom_site_occupancy
_atom_site_symmetry_multiplicity
_atom_site_calc_flag
_atom_site_refinement_flags
_atom_site_disorder_assembly
_atom_site_disorder_group
U1 U 0.811815(9) 0.41852(4) 0.485203(19) 0.02741(13) Uani 1 1 d . . .
U2A U 1.03680(2) 0.17798(11) 0.40930(4) 0.0313(3) Uani 0.5297(19) 1 d P . .
U2B U 1.02976(2) 0.93848(11) 0.39231(6) 0.0314(3) Uani 0.4703(19) 1 d P . .
Gd Gd 0.873309(11) 0.15924(5) 0.29910(2) 0.02198(13) Uani 1 1 d . . .
O1 O 0.84183(16) 0.2872(9) 0.3550(3) 0.0311(15) Uani 1 1 d . . .
O2 O 0.79656(18) 0.4125(9) 0.3508(4) 0.0331(16) Uani 1 1 d . . .
O3 O 0.86030(18) 0.3970(8) 0.2209(4) 0.0325(16) Uani 1 1 d . . .
O4 O 0.84902(19) 0.5171(9) 0.1110(4) 0.0374(17) Uani 1 1 d . . .
O5 O 0.92663(17) 0.1585(9) 0.2955(4) 0.0347(16) Uani 1 1 d . . .
O6 O 0.9782(3) 0.0560(16) 0.3415(7) 0.050(3) Uani 1 1 d . . .
O7 O 0.90434(19) 0.0555(10) 0.4227(4) 0.041(2) Uani 1 1 d . . .
O8 O 0.9094(3) -0.0703(17) 0.5265(7) 0.067(3) Uani 1 1 d . . .
O9 O 0.79355(18) 0.6107(9) 0.4714(4) 0.0343(16) Uani 1 1 d . . .
O10 O 0.82830(18) 0.2226(8) 0.4969(4) 0.0315(15) Uani 1 1 d . . .
O11A O 1.0331(3) 0.2136(18) 0.4943(8) 0.040(3) Uani 0.5297(19) 1 d P . .
O12A O 1.0430(4) 0.151(2) 0.3275(8) 0.051(4) Uani 0.5297(19) 1 d P . .
O11B O 1.0220(4) 0.929(2) 0.4741(10) 0.043(4) Uani 0.4703(19) 1 d P . .
O12B O 1.0367(4) 0.952(2) 0.3112(10) 0.050(5) Uani 0.4703(19) 1 d P . .
O13 O 0.9086(3) 0.3736(12) 0.3792(5) 0.065(3) Uani 1 1 d . . .
O14 O 0.75586(18) 0.2938(9) 0.4198(4) 0.0351(16) Uani 1 1 d . . .
O15 O 0.78528(18) 0.3429(9) 0.5695(4) 0.0354(17) Uani 1 1 d . . .
O16 O 0.8648(3) 0.5249(9) 0.4764(5) 0.051(2) Uani 1 1 d . . .
H16A H 0.8884 0.4879 0.5055 0.061 Uiso 1 1 d R . .
H16B H 0.8666 0.6243 0.4982 0.061 Uiso 1 1 d R . .
O17 O 1.0709(4) 0.4352(17) 0.4358(9) 0.064(4) Uani 1 1 d . . .
O18 O 1.0683(4) 0.7004(18) 0.4321(9) 0.074(4) Uani 1 1 d . . .
O19 O 1.0038(4) 0.4195(18) 0.3565(10) 0.075(4) Uani 1 1 d . . .
O20 O 1.0018(4) 0.6794(16) 0.3477(9) 0.069(4) Uani 1 1 d . . .
O21 O 1.0393(6) -0.109(3) 0.4307(16) 0.068(6) Uani 0.5297(19) 1 d PU . .
O22 O 1.0252(11) 1.238(6) 0.384(2) 0.084(12) Uani 0.4703(19) 1 d PU . .
O23 O 0.9718(6) 0.392(3) 0.4721(14) 0.087(7) Uani 0.50 1 d PU . .
H23A H 0.9769 0.2930 0.4791 0.104 Uiso 0.50 1 d PR . .
H23B H 0.9768 0.4240 0.4286 0.104 Uiso 0.50 1 d PR . .
O24 O 0.9352(8) 0.491(3) 0.2618(18) 0.043(7) Uani 0.50 1 d PU . .
N1 N 0.8062(2) 0.1640(15) 0.2115(5) 0.049(3) Uani 1 1 d . . .
N2 N 0.8597(2) 0.1027(10) 0.1572(5) 0.0287(18) Uani 1 1 d . . .
N3 N 0.8945(3) -0.1247(11) 0.2842(6) 0.056(3) Uani 1 1 d . . .
N4 N 0.8409(3) -0.0656(11) 0.3369(5) 0.046(3) Uani 1 1 d . . .
C1 C 0.7995(3) 0.175(2) 0.1286(6) 0.053(4) Uani 1 1 d . . .
H1A H 0.8034 0.2839 0.1171 0.064 Uiso 1 1 calc R . .
H1B H 0.7760 0.1484 0.0960 0.064 Uiso 1 1 calc R . .
C2 C 0.8230(3) 0.0624(17) 0.1124(6) 0.045(3) Uani 1 1 d . . .
H2A H 0.8191 -0.0455 0.1246 0.054 Uiso 1 1 calc R . .
H2B H 0.8173 0.0662 0.0583 0.054 Uiso 1 1 calc R . .
C3 C 0.8812(3) -0.0314(12) 0.1529(6) 0.035(2) Uani 1 1 d . . .
H3A H 0.9043 0.0062 0.1686 0.042 Uiso 1 1 calc R . .
H3B H 0.8725 -0.0676 0.1004 0.042 Uiso 1 1 calc R . .
C4 C 0.8815(4) -0.1680(14) 0.2027(7) 0.052(3) Uani 1 1 d . . .
H4A H 0.8586 -0.2090 0.1847 0.062 Uiso 1 1 calc R . .
H4B H 0.8956 -0.2525 0.1977 0.062 Uiso 1 1 calc R . .
C5 C 0.8822(5) -0.2491(17) 0.3230(9) 0.070(4) Uani 1 1 d . . .
H5A H 0.8844 -0.3539 0.3047 0.084 Uiso 1 1 calc R . .
H5B H 0.8966 -0.2461 0.3777 0.084 Uiso 1 1 calc R . .
C6 C 0.8470(5) -0.2239(18) 0.3088(9) 0.068(4) Uani 1 1 d . . .
H6A H 0.8403 -0.3081 0.3335 0.082 Uiso 1 1 calc R . .
H6B H 0.8326 -0.2314 0.2542 0.082 Uiso 1 1 calc R . .
C7 C 0.8033(3) -0.0310(19) 0.3047(8) 0.058(3) Uani 1 1 d . . .
H7A H 0.7914 -0.1254 0.3087 0.070 Uiso 1 1 calc R . .
H7B H 0.7994 0.0532 0.3342 0.070 Uiso 1 1 calc R . .
C8 C 0.7895(3) 0.019(2) 0.2227(7) 0.059(3) Uani 1 1 d . . .
H8A H 0.7927 -0.0679 0.1934 0.071 Uiso 1 1 calc R . .
H8B H 0.7653 0.0380 0.2030 0.071 Uiso 1 1 calc R . .
C9 C 0.7935(3) 0.3109(18) 0.2342(6) 0.050(3) Uani 1 1 d . . .
H9A H 0.7693 0.3007 0.2190 0.061 Uiso 1 1 calc R . .
H9B H 0.7969 0.4022 0.2078 0.061 Uiso 1 1 calc R . .
C10 C 0.8119(3) 0.3381(15) 0.3198(6) 0.037(3) Uani 1 1 d . . .
C11 C 0.8680(3) 0.2456(12) 0.1263(5) 0.031(2) Uani 1 1 d . . .
H11A H 0.8564 0.2424 0.0710 0.038 Uiso 1 1 calc R . .
H11B H 0.8923 0.2480 0.1414 0.038 Uiso 1 1 calc R . .
C12 C 0.8578(2) 0.3953(13) 0.1546(6) 0.032(2) Uani 1 1 d . . .
C13 C 0.9325(4) -0.1177(17) 0.3217(8) 0.061(4) Uani 1 1 d . . .
H13A H 0.9411 -0.1955 0.2977 0.073 Uiso 1 1 calc R . .
H13B H 0.9407 -0.1473 0.3750 0.073 Uiso 1 1 calc R . .
C14 C 0.9467(3) 0.0443(17) 0.3174(7) 0.051(3) Uani 1 1 d . . .
C15 C 0.8560(4) -0.0706(14) 0.4226(7) 0.049(3) Uani 1 1 d . . .
H15A H 0.8436 0.0025 0.4399 0.059 Uiso 1 1 calc R . .
H15B H 0.8533 -0.1769 0.4386 0.059 Uiso 1 1 calc R . .
C16 C 0.8922(3) -0.0281(16) 0.4590(7) 0.048(3) Uani 1 1 d . . .
C17 C 0.7414(3) 0.2348(12) 0.4567(5) 0.028(2) Uani 1 1 d . . .
C18 C 1.0552(5) 0.565(2) 0.4150(12) 0.056(5) Uani 1 1 d . . .
C19 C 1.0163(5) 0.557(3) 0.3681(12) 0.054(5) Uani 1 1 d . . .

loop_
_atom_site_aniso_label
_atom_site_aniso_U_11
_atom_site_aniso_U_22
_atom_site_aniso_U_33
_atom_site_aniso_U_23
_atom_site_aniso_U_13
_atom_site_aniso_U_12
U1 0.0297(2) 0.0281(2) 0.02200(19) 0.00143(14) 0.00911(15) 0.00118(15)
U2A 0.0270(4) 0.0407(5) 0.0282(4) 0.0060(3) 0.0142(3) 0.0047(3)
U2B 0.0238(5) 0.0348(5) 0.0383(6) -0.0003(4) 0.0159(4) 0.0012(4)
Gd 0.0216(2) 0.0235(2) 0.0202(2) -0.00229(17) 0.00857(18) -0.00069(18)
O1 0.022(3) 0.048(4) 0.020(3) -0.002(3) 0.007(3) 0.009(3)
O2 0.031(4) 0.050(4) 0.023(3) 0.007(3) 0.016(3) 0.012(3)
O3 0.037(4) 0.034(4) 0.029(4) 0.000(3) 0.016(3) 0.009(3)
O4 0.038(4) 0.032(4) 0.032(4) 0.006(3) 0.006(3) 0.004(3)
O5 0.024(4) 0.053(5) 0.026(3) 0.005(3) 0.009(3) 0.005(3)
O6 0.032(4) 0.073(5) 0.055(5) 0.025(4) 0.028(4) 0.018(4)
O7 0.032(4) 0.073(6) 0.022(3) 0.013(4) 0.014(3) 0.020(4)
O8 0.063(5) 0.097(6) 0.058(5) 0.028(4) 0.041(4) 0.026(4)
O9 0.033(4) 0.039(4) 0.029(4) 0.004(3) 0.012(3) 0.014(3)
O10 0.039(4) 0.031(4) 0.024(3) 0.001(3) 0.013(3) 0.004(3)
O11A 0.033(8) 0.045(8) 0.047(8) 0.000(7) 0.023(7) 0.002(6)
O12A 0.038(9) 0.084(13) 0.032(8) -0.002(8) 0.015(7) 0.005(8)
O11B 0.038(9) 0.054(11) 0.042(9) -0.003(8) 0.023(8) -0.004(8)
O12B 0.027(9) 0.080(13) 0.039(9) 0.018(9) 0.012(7) 0.012(9)
O13 0.081(7) 0.057(6) 0.052(5) -0.028(5) 0.024(5) -0.035(5)
O14 0.035(4) 0.046(4) 0.022(3) 0.001(3) 0.011(3) -0.004(3)
O15 0.031(4) 0.049(4) 0.024(3) -0.005(3) 0.010(3) -0.002(3)
O16 0.093(6) 0.027(4) 0.045(4) 0.001(3) 0.042(4) -0.011(4)
O17 0.052(7) 0.066(7) 0.079(8) 0.009(6) 0.032(6) 0.011(6)
O18 0.058(9) 0.054(9) 0.093(11) -0.015(8) 0.016(8) -0.007(7)
O19 0.068(10) 0.053(9) 0.097(12) 0.006(8) 0.029(9) 0.006(7)
O20 0.057(9) 0.046(8) 0.083(10) -0.001(7) 0.013(8) -0.003(7)
O21 0.060(9) 0.052(9) 0.084(10) 0.006(8) 0.024(8) 0.005(7)
O22 0.076(15) 0.079(15) 0.082(15) 0.002(10) 0.022(10) -0.003(10)
O23 0.086(10) 0.095(11) 0.085(10) -0.008(8) 0.042(8) -0.001(8)
O24 0.046(11) 0.025(10) 0.048(11) 0.002(8) 0.011(8) -0.001(8)
N1 0.028(5) 0.098(9) 0.023(4) -0.009(5) 0.012(4) -0.011(5)
N2 0.027(4) 0.034(4) 0.027(4) -0.008(3) 0.013(4) -0.009(4)
N3 0.109(10) 0.025(5) 0.063(7) 0.009(5) 0.065(7) 0.010(6)
N4 0.072(7) 0.044(6) 0.037(5) -0.015(4) 0.038(5) -0.026(5)
C1 0.027(6) 0.109(12) 0.023(5) -0.016(6) 0.011(5) -0.016(7)
C2 0.028(6) 0.081(9) 0.023(5) -0.019(5) 0.009(4) -0.023(6)
C3 0.054(7) 0.032(5) 0.028(5) -0.007(4) 0.027(5) -0.007(5)
C4 0.080(7) 0.039(6) 0.053(6) -0.007(5) 0.045(6) -0.004(5)
C5 0.116(9) 0.044(6) 0.071(7) 0.005(6) 0.060(7) 0.001(6)
C6 0.106(9) 0.052(7) 0.066(7) -0.010(6) 0.056(7) -0.023(6)
C7 0.056(7) 0.077(7) 0.053(6) -0.012(6) 0.034(5) -0.031(6)
C8 0.048(6) 0.091(8) 0.045(6) -0.019(6) 0.026(5) -0.031(6)
C9 0.040(6) 0.085(8) 0.029(5) 0.000(5) 0.016(4) 0.019(5)
C10 0.032(6) 0.059(7) 0.024(5) 0.005(5) 0.016(5) 0.010(5)
C11 0.036(6) 0.035(5) 0.022(4) 0.005(4) 0.011(4) 0.000(5)
C12 0.018(5) 0.038(6) 0.035(6) 0.005(5) 0.007(4) 0.006(4)
C13 0.078(8) 0.064(7) 0.058(6) 0.016(5) 0.044(6) 0.039(6)
C14 0.050(6) 0.073(7) 0.039(5) 0.020(5) 0.026(5) 0.026(6)
C15 0.083(10) 0.037(6) 0.050(7) 0.005(5) 0.050(7) -0.003(6)
C16 0.048(6) 0.062(6) 0.045(6) 0.019(5) 0.031(5) 0.028(5)
C17 0.031(5) 0.029(5) 0.026(5) 0.001(4) 0.015(4) 0.003(4)
C18 0.053(12) 0.048(11) 0.064(12) 0.000(9) 0.023(10) -0.005(9)
C19 0.040(10) 0.060(13) 0.060(12) 0.010(10) 0.020(9) 0.001(9)

loop_
_atom_type_symbol
_atom_type_description
_atom_type_scat_dispersion_real
_atom_type_scat_dispersion_imag
_atom_type_scat_source
C C 0.0033 0.0016 'International Tables Vol C Tables 4.2.6.8 and 6.1.1.4'
H H 0.0000 0.0000 'International Tables Vol C Tables 4.2.6.8 and 6.1.1.4'
O O 0.0106 0.0060 'International Tables Vol C Tables 4.2.6.8 and 6.1.1.4'
U U -9.6767 9.6646 'International Tables Vol C Tables 4.2.6.8 and 6.1.1.4'
Gd Gd -0.1653 3.9035 'International Tables Vol C Tables 4.2.6.8 and 6.1.1.4'
N N 0.0061 0.0033 'International Tables Vol C Tables 4.2.6.8 and 6.1.1.4'

loop_
_geom_angle_atom_site_label_1
_geom_angle_atom_site_label_2
_geom_angle_atom_site_label_3
_geom_angle
_geom_angle_site_symmetry_1
_geom_angle_site_symmetry_3
_geom_angle_publ_flag
O9 U1 O10 177.5(3) . . ?
O9 U1 O4 90.5(3) . 6_566 ?
O10 U1 O4 91.3(3) . 6_566 ?
O9 U1 O2 87.8(3) . . ?
O10 U1 O2 91.3(3) . . ?
O4 U1 O2 151.9(3) 6_566 . ?
O9 U1 O14 91.7(3) . . ?
O10 U1 O14 85.8(3) . . ?
O4 U1 O14 136.4(2) 6_566 . ?
O2 U1 O14 71.7(2) . . ?
O9 U1 O15 91.4(3) . . ?
O10 U1 O15 87.7(3) . . ?
O4 U1 O15 71.1(2) 6_566 . ?
O2 U1 O15 137.0(2) . . ?
O14 U1 O15 65.3(2) . . ?
O9 U1 O16 91.9(3) . . ?
O10 U1 O16 90.2(3) . . ?
O4 U1 O16 75.8(3) 6_566 . ?
O2 U1 O16 76.2(3) . . ?
O14 U1 O16 147.5(2) . . ?
O15 U1 O16 146.8(2) . . ?
O12A U2A O11A 176.0(7) . . ?
O12A U2A O8 85.0(6) . 5_756 ?
O11A U2A O8 92.8(5) . 5_756 ?
O12A U2A O21 90.7(9) . . ?
O11A U2A O21 91.3(8) . . ?
O8 U2A O21 64.0(6) 5_756 . ?
O12A U2A O19 91.4(7) . . ?
O11A U2A O19 88.5(6) . . ?
O8 U2A O19 145.8(5) 5_756 . ?
O21 U2A O19 150.1(7) . . ?
O12A U2A O6 89.9(6) . . ?
O11A U2A O6 94.1(5) . . ?
O8 U2A O6 133.0(5) 5_756 . ?
O21 U2A O6 69.4(6) . . ?
O19 U2A O6 80.8(5) . . ?
O12A U2A O17 89.1(7) . . ?
O11A U2A O17 87.3(6) . . ?
O8 U2A O17 81.7(5) 5_756 . ?
O21 U2A O17 145.6(6) . . ?
O19 U2A O17 64.2(5) . . ?
O6 U2A O17 145.0(4) . . ?
O12B U2B O6 96.4(6) . 1_565 ?
O11B U2B O6 82.2(6) . 1_565 ?
O12B U2B O20 89.7(8) . . ?
O11B U2B O20 90.9(7) . . ?
O6 U2B O20 89.2(5) 1_565 . ?
O12B U2B O18 88.4(7) . . ?
O11B U2B O18 93.1(7) . . ?
O6 U2B O18 153.1(5) 1_565 . ?
O20 U2B O18 64.3(5) . . ?
O12B U2B O22 85.4(12) . . ?
O11B U2B O22 93.4(11) . . ?
O6 U2B O22 59.9(10) 1_565 . ?
O20 U2B O22 147.8(10) . . ?
O18 U2B O22 147.0(10) . . ?
O12B U2B O8 89.2(6) . 5_766 ?
O11B U2B O8 91.2(6) . 5_766 ?
O6 U2B O8 128.6(5) 1_565 5_766 ?
O20 U2B O8 142.1(4) . 5_766 ?
O18 U2B O8 77.7(4) . 5_766 ?
O22 U2B O8 69.8(10) . 5_766 ?
O7 Gd O1 83.6(2) . . ?
O7 Gd O5 84.0(2) . . ?
O1 Gd O5 143.0(3) . . ?
O7 Gd O3 145.1(3) . . ?
O1 Gd O3 83.7(2) . . ?
O5 Gd O3 86.9(2) . . ?
O7 Gd O13 72.5(3) . . ?
O1 Gd O13 72.6(3) . . ?
O5 Gd O13 70.4(3) . . ?
O3 Gd O13 72.7(3) . . ?
O7 Gd N2 141.3(3) . . ?
O1 Gd N2 131.8(2) . . ?
O5 Gd N2 74.8(2) . . ?
O3 Gd N2 66.5(2) . . ?
O13 Gd N2 126.9(3) . . ?
O7 Gd N3 72.7(3) . . ?
O1 Gd N3 140.7(3) . . ?
O5 Gd N3 65.9(3) . . ?
O3 Gd N3 132.6(3) . . ?
O13 Gd N3 126.0(4) . . ?
N2 Gd N3 69.1(3) . . ?
O7 Gd N4 65.8(3) . . ?
O1 Gd N4 72.8(3) . . ?
O5 Gd N4 131.4(3) . . ?
O3 Gd N4 139.0(3) . . ?
O13 Gd N4 127.8(3) . . ?
N2 Gd N4 105.3(3) . . ?
N3 Gd N4 69.0(3) . . ?
O7 Gd N1 129.7(3) . . ?
O1 Gd N1 65.6(3) . . ?
O5 Gd N1 143.4(2) . . ?
O3 Gd N1 72.4(3) . . ?
O13 Gd N1 127.4(4) . . ?
N2 Gd N1 69.5(3) . . ?
N3 Gd N1 106.6(4) . . ?
N4 Gd N1 67.5(4) . . ?
C10 O1 Gd 125.6(6) . . ?
C10 O2 U1 125.9(6) . . ?
C12 O3 Gd 122.1(6) . . ?
C12 O4 U1 138.7(7) . 6_565 ?
C14 O5 Gd 123.4(8) . . ?
C14 O5 O24 132.2(10) . . ?
Gd O5 O24 103.2(7) . . ?
C14 O6 U2B 148.9(11) . 1_545 ?
C14 O6 U2A 157.9(11) . . ?
C16 O7 Gd 125.6(7) . . ?
C16 O8 U2A 133.2(9) . 5_756 ?
C16 O8 U2B 119.5(10) . 5_766 ?
Gd O13 O23 133.0(7) . . ?
Gd O13 O24 95.7(6) . . ?
O23 O13 O24 82.3(8) . . ?
C17 O14 U1 120.8(6) . . ?
C17 O15 U1 119.7(6) 7_656 . ?
U1 O16 H16A 127.0 . . ?
U1 O16 H16B 100.4 . . ?
H16A O16 H16B 99.5 . . ?
C18 O17 U2A 118.7(13) . . ?
C18 O18 U2B 118.4(13) . . ?
C19 O19 U2A 124.0(14) . . ?
C19 O20 U2B 122.8(14) . . ?
O13 O23 H23A 100.1 . . ?
O13 O23 H23B 89.2 . . ?
H23A O23 H23B 104.8 . . ?
C8 N1 C9 111.5(10) . . ?
C8 N1 C1 109.4(10) . . ?
C9 N1 C1 109.9(10) . . ?
C8 N1 Gd 111.4(8) . . ?
C9 N1 Gd 105.6(7) . . ?
C1 N1 Gd 109.0(6) . . ?
C11 N2 C2 110.2(9) . . ?
C11 N2 C3 108.7(7) . . ?
C2 N2 C3 109.8(8) . . ?
C11 N2 Gd 107.8(6) . . ?
C2 N2 Gd 110.4(6) . . ?
C3 N2 Gd 109.9(6) . . ?
C4 N3 C13 110.9(10) . . ?
C4 N3 C5 108.2(11) . . ?
C13 N3 C5 110.2(11) . . ?
C4 N3 Gd 110.7(8) . . ?
C13 N3 Gd 106.4(8) . . ?
C5 N3 Gd 110.5(8) . . ?
C15 N4 C6 108.6(10) . . ?
C15 N4 C7 109.5(9) . . ?
C6 N4 C7 110.7(11) . . ?
C15 N4 Gd 107.5(7) . . ?
C6 N4 Gd 109.0(7) . . ?
C7 N4 Gd 111.4(8) . . ?
N1 C1 C2 110.4(11) . . ?
N1 C1 H1A 109.6 . . ?
C2 C1 H1A 109.6 . . ?
N1 C1 H1B 109.6 . . ?
C2 C1 H1B 109.6 . . ?
H1A C1 H1B 108.1 . . ?
N2 C2 C1 112.7(9) . . ?
N2 C2 H2A 109.1 . . ?
C1 C2 H2A 109.1 . . ?
N2 C2 H2B 109.1 . . ?
C1 C2 H2B 109.1 . . ?
H2A C2 H2B 107.8 . . ?
N2 C3 C4 111.7(9) . . ?
N2 C3 H3A 109.3 . . ?
C4 C3 H3A 109.3 . . ?
N2 C3 H3B 109.3 . . ?
C4 C3 H3B 109.3 . . ?
H3A C3 H3B 107.9 . . ?
N3 C4 C3 113.4(10) . . ?
N3 C4 H4A 108.9 . . ?
C3 C4 H4A 108.9 . . ?
N3 C4 H4B 108.9 . . ?
C3 C4 H4B 108.9 . . ?
H4A C4 H4B 107.7 . . ?
C6 C5 N3 112.4(13) . . ?
C6 C5 H5A 109.1 . . ?
N3 C5 H5A 109.1 . . ?
C6 C5 H5B 109.1 . . ?
N3 C5 H5B 109.1 . . ?
H5A C5 H5B 107.8 . . ?
C5 C6 N4 113.6(12) . . ?
C5 C6 H6A 108.8 . . ?
N4 C6 H6A 108.8 . . ?
C5 C6 H6B 108.8 . . ?
N4 C6 H6B 108.8 . . ?
H6A C6 H6B 107.7 . . ?
C8 C7 N4 110.5(10) . . ?
C8 C7 H7A 109.5 . . ?
N4 C7 H7A 109.5 . . ?
C8 C7 H7B 109.5 . . ?
N4 C7 H7B 109.5 . . ?
H7A C7 H7B 108.1 . . ?
N1 C8 C7 113.1(10) . . ?
N1 C8 H8A 109.0 . . ?
C7 C8 H8A 109.0 . . ?
N1 C8 H8B 109.0 . . ?
C7 C8 H8B 109.0 . . ?
H8A C8 H8B 107.8 . . ?
N1 C9 C10 111.2(10) . . ?
N1 C9 H9A 109.4 . . ?
C10 C9 H9A 109.4 . . ?
N1 C9 H9B 109.4 . . ?
C10 C9 H9B 109.4 . . ?
H9A C9 H9B 108.0 . . ?
O2 C10 O1 123.9(9) . . ?
O2 C10 C9 117.8(9) . . ?
O1 C10 C9 118.3(9) . . ?
N2 C11 C12 111.4(8) . . ?
N2 C11 H11A 109.3 . . ?
C12 C11 H11A 109.3 . . ?
N2 C11 H11B 109.3 . . ?
C12 C11 H11B 109.3 . . ?
H11A C11 H11B 108.0 . . ?
O3 C12 O4 122.9(10) . . ?
O3 C12 C11 118.6(9) . . ?
O4 C12 C11 118.3(9) . . ?
N3 C13 C14 113.8(10) . . ?
N3 C13 H13A 108.8 . . ?
C14 C13 H13A 108.8 . . ?
N3 C13 H13B 108.8 . . ?
C14 C13 H13B 108.8 . . ?
H13A C13 H13B 107.7 . . ?
O5 C14 O6 124.5(14) . . ?
O5 C14 C13 117.8(11) . . ?
O6 C14 C13 117.5(12) . . ?
C16 C15 N4 112.6(9) . . ?
C16 C15 H15A 109.1 . . ?
N4 C15 H15A 109.1 . . ?
C16 C15 H15B 109.1 . . ?
N4 C15 H15B 109.1 . . ?
H15A C15 H15B 107.8 . . ?
O8 C16 O7 122.6(13) . . ?
O8 C16 C15 117.8(12) . . ?
O7 C16 C15 119.6(10) . . ?
O15 C17 O14 126.6(9) 7_656 . ?
O15 C17 C17 117.3(10) 7_656 7_656 ?
O14 C17 C17 116.1(11) . 7_656 ?
O18 C18 O17 125(2) . . ?
O18 C18 C19 117.1(18) . . ?
O17 C18 C19 117.4(17) . . ?
O20 C19 O19 127.9(19) . . ?
O20 C19 C18 116.7(19) . . ?
O19 C19 C18 115.4(18) . . ?

loop_
_geom_bond_atom_site_label_1
_geom_bond_atom_site_label_2
_geom_bond_distance
_geom_bond_site_symmetry_2
_geom_bond_publ_flag
U1 O9 1.767(7) . ?
U1 O10 1.770(7) . ?
U1 O4 2.333(7) 6_566 ?
U1 O2 2.402(6) . ?
U1 O14 2.443(7) . ?
U1 O15 2.471(7) . ?
U1 O16 2.558(9) . ?
U2A O12A 1.744(14) . ?
U2A O11A 1.756(14) . ?
U2A O8 2.307(12) 5_756 ?
U2A O21 2.44(2) . ?
U2A O19 2.439(15) . ?
U2A O6 2.526(13) . ?
U2A O17 2.546(15) . ?
U2B O12B 1.737(17) . ?
U2B O11B 1.770(16) . ?
U2B O6 2.252(11) 1_565 ?
U2B O20 2.459(14) . ?
U2B O18 2.508(15) . ?
U2B O22 2.52(5) . ?
U2B O8 2.664(14) 5_766 ?
Gd O7 2.350(7) . ?
Gd O1 2.355(6) . ?
Gd O5 2.362(7) . ?
Gd O3 2.422(7) . ?
Gd O13 2.437(8) . ?
Gd N2 2.601(8) . ?
Gd N3 2.620(10) . ?
Gd N4 2.650(9) . ?
Gd N1 2.671(9) . ?
O1 C10 1.255(12) . ?
O2 C10 1.249(12) . ?
O3 C12 1.247(12) . ?
O4 C12 1.275(12) . ?
O4 U1 2.333(7) 6_565 ?
O5 C14 1.243(14) . ?
O5 O24 2.93(3) . ?
O6 C14 1.247(17) . ?
O6 U2B 2.252(11) 1_545 ?
O7 C16 1.266(14) . ?
O8 C16 1.247(16) . ?
O8 U2A 2.307(12) 5_756 ?
O8 U2B 2.664(14) 5_766 ?
O13 O23 2.56(3) . ?
O13 O24 3.14(3) . ?
O14 C17 1.248(11) . ?
O15 C17 1.236(12) 7_656 ?
O16 H16A 0.9829 . ?
O16 H16B 0.9243 . ?
O17 C18 1.25(2) . ?
O18 C18 1.25(2) . ?
O19 C19 1.25(2) . ?
O19 O24 2.81(4) . ?
O20 C19 1.18(2) . ?
O20 O24 3.08(3) . ?
O23 H23A 0.8591 . ?
O23 H23B 0.9984 . ?
N1 C8 1.484(18) . ?
N1 C9 1.496(17) . ?
N1 C1 1.513(13) . ?
N2 C11 1.458(13) . ?
N2 C2 1.491(13) . ?
N2 C3 1.492(13) . ?
N3 C4 1.478(16) . ?
N3 C13 1.49(2) . ?
N3 C5 1.519(17) . ?
N4 C15 1.502(15) . ?
N4 C6 1.505(17) . ?
N4 C7 1.509(18) . ?
C1 C2 1.527(18) . ?
C1 H1A 0.9700 . ?
C1 H1B 0.9700 . ?
C2 H2A 0.9700 . ?
C2 H2B 0.9700 . ?
C3 C4 1.497(15) . ?
C3 H3A 0.9700 . ?
C3 H3B 0.9700 . ?
C4 H4A 0.9700 . ?
C4 H4B 0.9700 . ?
C5 C6 1.45(2) . ?
C5 H5A 0.9700 . ?
C5 H5B 0.9700 . ?
C6 H6A 0.9700 . ?
C6 H6B 0.9700 . ?
C7 C8 1.498(19) . ?
C7 H7A 0.9700 . ?
C7 H7B 0.9700 . ?
C8 H8A 0.9700 . ?
C8 H8B 0.9700 . ?
C9 C10 1.515(14) . ?
C9 H9A 0.9700 . ?
C9 H9B 0.9700 . ?
C11 C12 1.516(15) . ?
C11 H11A 0.9700 . ?
C11 H11B 0.9700 . ?
C13 C14 1.51(2) . ?
C13 H13A 0.9700 . ?
C13 H13B 0.9700 . ?
C15 C16 1.465(19) . ?
C15 H15A 0.9700 . ?
C15 H15B 0.9700 . ?
C17 O15 1.236(12) 7_656 ?
C17 C17 1.536(18) 7_656 ?
C18 C19 1.54(3) . ?

loop_
_geom_hbond_atom_site_label_D
_geom_hbond_atom_site_label_H
_geom_hbond_atom_site_label_A
_geom_hbond_distance_DH
_geom_hbond_distance_HA
_geom_hbond_distance_DA
_geom_hbond_angle_DHA
_geom_hbond_site_symmetry_A
O16 H16A O17 0.98 1.76 2.591(17) 139.7 5_766
O23 H23A O11B 0.86 2.07 2.86(3) 154.4 5_766
O23 H23B O19 1.00 2.19 3.14(3) 156.4 .
